data_4504121
loop_
_publ_author_name
'Fu, Ruibiao'
'Hu, Shengmin'
'Wu, Xintao'

_publ_section_title
;
 Mix-Solvothermal Syntheses, Characterization, and Properties of New Zinc
 Diphosphonates with Zn&#x2212;O&#x2212;P Chains, Layers, and 3D
 Frameworks
;
_journal_issue 6
_journal_name_full 'Crystal Growth &amp; Design'
_journal_page_first 1134
_journal_paper_doi 10.1021/cg060833m
_journal_volume 7
_journal_year 2007
_chemical_formula_sum 'C2 H5 Na O6 P2 Zn'
_chemical_formula_weight 275.36
_chemical_name_systematic
; 
 ? 
;
_space_group_IT_number 14
_symmetry_cell_setting monoclinic
_symmetry_space_group_name_Hall '-P 2yn'
_symmetry_space_group_name_H-M 'P 1 21/n 1'
_atom_sites_solution_hydrogens geom
_atom_sites_solution_primary direct
_atom_sites_solution_secondary difmap
_audit_creation_method SHELXL-97
_cell_angle_alpha 90.00
_cell_angle_beta 90.732(5)
_cell_angle_gamma 90.00
_cell_formula_units_Z 4
_cell_length_a 5.2813(5)
_cell_length_b 16.227(2)
_cell_length_c 8.5998(10)
_cell_measurement_reflns_used 1949
_cell_measurement_temperature 293(2)
_cell_measurement_theta_max 27.4835
_cell_measurement_theta_min 3.4529
_cell_volume 736.94(14)
_computing_cell_refinement 'Bruker XSCANS'
_computing_data_collection 'Bruker XSCANS'
_computing_data_reduction 'Bruker SHELXTL'
_computing_molecular_graphics 'Bruker SHELXTL'
_computing_publication_material 'Bruker SHELXTL'
_computing_structure_refinement 'SHELXL-97 (Sheldrick, 1997)'
_computing_structure_solution 'SHELXS-97 (Sheldrick, 1990)'
_diffrn_ambient_temperature 293(2)
_diffrn_measured_fraction_theta_full 0.998
_diffrn_measured_fraction_theta_max 0.998
_diffrn_measurement_device_type 'Bruker P4'
_diffrn_measurement_method '\w scans'
_diffrn_radiation_monochromator graphite
_diffrn_radiation_source 'Rotating Anode'
_diffrn_radiation_type MoK\a
_diffrn_radiation_wavelength 0.71073
_diffrn_reflns_av_R_equivalents 0.0236
_diffrn_reflns_av_sigmaI/netI 0.0235
_diffrn_reflns_limit_h_max 6
_diffrn_reflns_limit_h_min -6
_diffrn_reflns_limit_k_max 15
_diffrn_reflns_limit_k_min -21
_diffrn_reflns_limit_l_max 11
_diffrn_reflns_limit_l_min -11
_diffrn_reflns_number 5584
_diffrn_reflns_theta_full 27.45
_diffrn_reflns_theta_max 27.45
_diffrn_reflns_theta_min 3.45
_exptl_absorpt_coefficient_mu 3.809
_exptl_absorpt_correction_T_max 1.0000
_exptl_absorpt_correction_T_min 0.8140
_exptl_absorpt_correction_type multi-scan
_exptl_crystal_colour colorless
_exptl_crystal_density_diffrn 2.482
_exptl_crystal_density_method 'not measured'
_exptl_crystal_description prism
_exptl_crystal_F_000 544
_exptl_crystal_size_max 0.4000
_exptl_crystal_size_mid 0.0800
_exptl_crystal_size_min 0.0400
_refine_diff_density_max 0.362
_refine_diff_density_min -0.414
_refine_diff_density_rms 0.092
_refine_ls_extinction_method none
_refine_ls_goodness_of_fit_ref 1.082
_refine_ls_hydrogen_treatment mixed
_refine_ls_matrix_type full
_refine_ls_number_parameters 129
_refine_ls_number_reflns 1686
_refine_ls_number_restraints 0
_refine_ls_restrained_S_all 1.082
_refine_ls_R_factor_all 0.0303
_refine_ls_R_factor_gt 0.0266
_refine_ls_shift/su_max 0.000
_refine_ls_shift/su_mean 0.000
_refine_ls_structure_factor_coef Fsqd
_refine_ls_weighting_details 'calc w=1/[\s^2^(Fo^2^)+(0.0224P)^2^+1.2352P] where P=(Fo^2^+2Fc^2^)/3'
_refine_ls_weighting_scheme calc
_refine_ls_wR_factor_gt 0.0574
_refine_ls_wR_factor_ref 0.0591
_reflns_number_gt 1571
_reflns_number_total 1686
_reflns_threshold_expression >2sigma(I)
_cod_data_source_file cg060833mrom20061123_040212.cif
_cod_data_source_block 1
_cod_depositor_comments
;
The following automatic conversions were performed:

'_symmetry_cell_setting' value 'Monoclinic' changed to 'monoclinic'
according to /home/saulius/struct/CIF-dictionaries/cif_core.dic
dictionary named 'cif_core.dic' version 2.4.1 from
2010-06-29.

'_exptl_absorpt_correction_type' value 'Multi-scan'
changed to 'multi-scan' according to
/home/saulius/struct/CIF-dictionaries/cif_core.dic dictionary named
'cif_core.dic' version 2.4.1 from 2010-06-29.

Automatic conversion script
Id: cif_fix_values 1715 2011-07-08 13:25:40Z adriana 
;
_cod_original_cell_volume 736.96(16)
_cod_original_sg_symbol_H-M P2(1)/n
_cod_database_code 4504121

loop_
_symmetry_equiv_pos_as_xyz
'x, y, z'
'-x+1/2, y+1/2, -z+1/2'
'-x, -y, -z'
'x-1/2, -y-1/2, z-1/2'

loop_
_atom_site_label
_atom_site_type_symbol
_atom_site_fract_x
_atom_site_fract_y
_atom_site_fract_z
_atom_site_U_iso_or_equiv
_atom_site_adp_type
_atom_site_occupancy
_atom_site_symmetry_multiplicity
_atom_site_calc_flag
Zn1 Zn 0.09712(5) 0.189641(18) 0.10820(3) 0.01189(10) Uani 1 1 d
Na1 Na -0.4160(2) 0.15178(7) 0.31914(13) 0.0183(2) Uani 1 1 d
P1 P 0.11514(12) 0.02406(4) 0.28084(8) 0.01172(14) Uani 1 1 d
P2 P -0.41316(12) 0.20701(4) -0.08060(7) 0.00963(14) Uani 1 1 d
O1 O 0.2099(4) 0.07704(11) 0.1490(2) 0.0167(4) Uani 1 1 d
O2 O -0.1517(3) 0.03962(12) 0.3309(2) 0.0175(4) Uani 1 1 d
O3 O 0.3058(4) 0.04044(12) 0.4203(2) 0.0178(4) Uani 1 1 d
H5 H 0.266(8) 0.017(3) 0.504(5) 0.050(13) Uiso 1 1 d
O4 O -0.2626(3) 0.20185(12) 0.0727(2) 0.0151(4) Uani 1 1 d
O5 O -0.6877(3) 0.23334(11) -0.0519(2) 0.0127(4) Uani 1 1 d
O6 O -0.2862(3) 0.26586(11) -0.1928(2) 0.0144(4) Uani 1 1 d
C1 C 0.1471(5) -0.08175(17) 0.2232(4) 0.0178(6) Uani 1 1 d
H2 H 0.108(7) -0.113(2) 0.306(4) 0.034(10) Uiso 1 1 d
H1 H 0.029(7) -0.086(2) 0.145(4) 0.029(9) Uiso 1 1 d
C2 C -0.4121(5) 0.10625(17) -0.1682(4) 0.0176(6) Uani 1 1 d
H4 H -0.476(6) 0.068(2) -0.094(4) 0.021(8) Uiso 1 1 d
H3 H -0.534(7) 0.106(2) -0.255(4) 0.029(9) Uiso 1 1 d

loop_
_atom_site_aniso_label
_atom_site_aniso_U_11
_atom_site_aniso_U_22
_atom_site_aniso_U_33
_atom_site_aniso_U_23
_atom_site_aniso_U_13
_atom_site_aniso_U_12
Zn1 0.01014(16) 0.01332(16) 0.01222(16) 0.00100(11) 0.00051(11) 0.00079(11)
Na1 0.0150(6) 0.0181(6) 0.0220(6) 0.0014(4) 0.0012(4) 0.0033(4)
P1 0.0113(3) 0.0100(3) 0.0138(3) 0.0007(2) 0.0014(2) 0.0017(2)
P2 0.0076(3) 0.0107(3) 0.0106(3) 0.0011(2) 0.0006(2) 0.0005(2)
O1 0.0209(10) 0.0126(9) 0.0168(9) 0.0028(7) 0.0045(8) 0.0033(7)
O2 0.0120(9) 0.0191(10) 0.0214(10) 0.0024(8) 0.0035(8) 0.0042(7)
O3 0.0150(10) 0.0213(10) 0.0172(10) 0.0035(8) -0.0014(8) -0.0015(8)
O4 0.0099(9) 0.0227(10) 0.0127(9) 0.0035(7) -0.0004(7) 0.0021(7)
O5 0.0081(9) 0.0146(9) 0.0157(9) 0.0028(7) 0.0022(7) 0.0025(7)
O6 0.0111(9) 0.0170(9) 0.0153(9) 0.0050(7) 0.0006(7) -0.0030(7)
C1 0.0164(14) 0.0120(13) 0.0250(15) -0.0042(11) 0.0038(12) -0.0008(10)
C2 0.0150(14) 0.0122(13) 0.0257(14) -0.0035(11) 0.0048(11) -0.0010(10)

loop_
_atom_type_symbol
_atom_type_description
_atom_type_scat_dispersion_real
_atom_type_scat_dispersion_imag
_atom_type_scat_source
C C 0.0033 0.0016 'International Tables Vol C Tables 4.2.6.8 and 6.1.1.4'
H H 0.0000 0.0000 'International Tables Vol C Tables 4.2.6.8 and 6.1.1.4'
Na Na 0.0362 0.0249 'International Tables Vol C Tables 4.2.6.8 and 6.1.1.4'
O O 0.0106 0.0060 'International Tables Vol C Tables 4.2.6.8 and 6.1.1.4'
P P 0.1023 0.0942 'International Tables Vol C Tables 4.2.6.8 and 6.1.1.4'
Zn Zn 0.2839 1.4301 'International Tables Vol C Tables 4.2.6.8 and 6.1.1.4'

loop_
_geom_angle_atom_site_label_1
_geom_angle_atom_site_label_2
_geom_angle_atom_site_label_3
_geom_angle
_geom_angle_site_symmetry_1
_geom_angle_site_symmetry_3
O4 Zn1 O5 115.88(8) . 1_655
O4 Zn1 O6 113.58(8) . 4_666
O5 Zn1 O6 107.91(8) 1_655 4_666
O4 Zn1 O1 114.95(8) . .
O5 Zn1 O1 106.89(8) 1_655 .
O6 Zn1 O1 95.55(8) 4_666 .
O4 Zn1 Na1 153.48(6) . 1_655
O5 Zn1 Na1 89.93(6) 1_655 1_655
O6 Zn1 Na1 47.81(6) 4_666 1_655
O1 Zn1 Na1 58.35(6) . 1_655
O4 Zn1 Na1 45.61(6) . .
O5 Zn1 Na1 160.80(6) 1_655 .
O6 Zn1 Na1 80.84(6) 4_666 .
O1 Zn1 Na1 88.75(6) . .
Na1 Zn1 Na1 108.05(3) 1_655 .
O4 Zn1 Na1 78.81(6) . 4_665
O5 Zn1 Na1 41.15(5) 1_655 4_665
O6 Zn1 Na1 110.28(6) 4_666 4_665
O1 Zn1 Na1 143.23(6) . 4_665
Na1 Zn1 Na1 122.85(3) 1_655 4_665
Na1 Zn1 Na1 120.09(3) . 4_665
O2 Na1 O6 161.86(9) . 4_566
O2 Na1 O4 95.43(8) . .
O6 Na1 O4 93.34(7) 4_566 .
O2 Na1 O5 106.55(8) . 4_666
O6 Na1 O5 89.52(7) 4_566 4_666
O4 Na1 O5 88.44(7) . 4_666
O2 Na1 O3 76.74(7) . 1_455
O6 Na1 O3 86.24(7) 4_566 1_455
O4 Na1 O3 139.01(8) . 1_455
O5 Na1 O3 132.51(8) 4_666 1_455
O2 Na1 O1 96.14(7) . 1_455
O6 Na1 O1 68.67(6) 4_566 1_455
O4 Na1 O1 85.86(7) . 1_455
O5 Na1 O1 157.03(7) 4_666 1_455
O3 Na1 O1 55.87(6) 1_455 1_455
O2 Na1 Zn1 131.59(7) . 1_455
O6 Na1 Zn1 37.59(5) 4_566 1_455
O4 Na1 Zn1 73.36(5) . 1_455
O5 Na1 Zn1 119.65(6) 4_666 1_455
O3 Na1 Zn1 82.16(5) 1_455 1_455
O1 Na1 Zn1 37.54(4) 1_455 1_455
O2 Na1 P1 87.76(6) . 1_455
O6 Na1 P1 74.20(6) 4_566 1_455
O4 Na1 P1 112.93(6) . 1_455
O5 Na1 P1 153.39(6) 4_666 1_455
O3 Na1 P1 28.28(5) 1_455 1_455
O1 Na1 P1 27.69(4) 1_455 1_455
Zn1 Na1 P1 57.05(2) 1_455 1_455
O2 Na1 Zn1 70.87(5) . .
O6 Na1 Zn1 123.23(6) 4_566 .
O4 Na1 Zn1 34.77(5) . .
O5 Na1 Zn1 73.17(5) 4_666 .
O3 Na1 Zn1 144.04(6) 1_455 .
O1 Na1 Zn1 112.20(5) 1_455 .
Zn1 Na1 Zn1 108.05(3) 1_455 .
P1 Na1 Zn1 133.38(4) 1_455 .
O2 Na1 Zn1 122.22(6) . 4_566
O6 Na1 Zn1 68.47(5) 4_566 4_566
O4 Na1 Zn1 111.30(6) . 4_566
O5 Na1 Zn1 30.90(4) 4_666 4_566
O3 Na1 Zn1 106.57(6) 1_455 4_566
O1 Na1 Zn1 134.43(5) 1_455 4_566
Zn1 Na1 Zn1 105.38(3) 1_455 4_566
P1 Na1 Zn1 122.57(4) 1_455 4_566
Zn1 Na1 Zn1 103.68(3) . 4_566
O2 P1 O1 116.13(11) . .
O2 P1 O3 110.25(11) . .
O1 P1 O3 105.05(11) . .
O2 P1 C1 109.40(12) . .
O1 P1 C1 107.64(13) . .
O3 P1 C1 108.02(13) . .
O2 P1 Na1 125.60(8) . 1_655
O1 P1 Na1 56.88(8) . 1_655
O3 P1 Na1 48.41(8) . 1_655
C1 P1 Na1 124.39(10) . 1_655
O6 P2 O4 110.61(11) . .
O6 P2 O5 110.65(10) . .
O4 P2 O5 110.95(10) . .
O6 P2 C2 107.54(12) . .
O4 P2 C2 107.82(13) . .
O5 P2 C2 109.16(12) . .
P1 O1 Zn1 124.27(11) . .
P1 O1 Na1 95.44(9) . 1_655
Zn1 O1 Na1 84.11(7) . 1_655
P1 O2 Na1 133.94(12) . .
P1 O3 Na1 103.31(10) . 1_655
P2 O4 Zn1 129.80(11) . .
P2 O4 Na1 126.56(11) . .
Zn1 O4 Na1 99.62(8) . .
P2 O5 Zn1 125.33(11) . 1_455
P2 O5 Na1 126.42(10) . 4_565
Zn1 O5 Na1 107.94(8) 1_455 4_565
P2 O6 Zn1 130.75(11) . 4_565
P2 O6 Na1 134.25(11) . 4_665
Zn1 O6 Na1 94.61(7) 4_565 4_665
C2 C1 P1 114.96(19) 3 .
C1 C2 P2 111.82(19) 3 .

loop_
_geom_bond_atom_site_label_1
_geom_bond_atom_site_label_2
_geom_bond_distance
_geom_bond_site_symmetry_2
Zn1 O4 1.9304(18) .
Zn1 O5 1.9315(18) 1_655
Zn1 O6 1.9504(18) 4_666
Zn1 O1 1.9523(19) .
Zn1 Na1 3.1874(11) 1_655
Zn1 Na1 3.3375(12) .
Zn1 Na1 3.5780(12) 4_665
Na1 O2 2.295(2) .
Na1 O6 2.369(2) 4_566
Na1 O4 2.419(2) .
Na1 O5 2.475(2) 4_666
Na1 O3 2.492(2) 1_455
Na1 O1 2.728(2) 1_455
Na1 Zn1 3.1874(11) 1_455
Na1 P1 3.2424(13) 1_455
Na1 Zn1 3.5780(12) 4_566
P1 O2 1.5002(19) .
P1 O1 1.5134(19) .
P1 O3 1.579(2) .
P1 C1 1.796(3) .
P1 Na1 3.2424(13) 1_655
P2 O6 1.5194(18) .
P2 O4 1.5333(19) .
P2 O5 1.5344(18) .
P2 C2 1.800(3) .
O1 Na1 2.728(2) 1_655
O3 Na1 2.492(2) 1_655
O5 Zn1 1.9315(18) 1_455
O5 Na1 2.475(2) 4_565
O6 Zn1 1.9504(18) 4_565
O6 Na1 2.369(2) 4_665
C1 C2 1.535(4) 3
C2 C1 1.535(4) 3
